data_2003773
loop_
_publ_author_name
'Zhang, H.'
'Refat, H. M.'
'Biehl, E.'

_publ_section_title
;
 \a-(2,3,5,6-Tetrachlorophenyl)-\a-(3-thienyl)acetonitrile and
 \a-(3-Methoxyphenyl)-\a-(2,3,4,5,6-pentachlorophenyl)acetonitrile
;
_journal_issue 8
_journal_name_full 'Acta Crystallographica Section C'
_journal_page_first 1667
_journal_page_last 1670
_journal_paper_doi 10.1107/S0108270195004288
_journal_volume 51
_journal_year 1995
_chemical_formula_sum 'C15 H8 Cl5 N O'
_chemical_formula_weight 395.47
_chemical_name_common pentachlorophenyl
_chemical_name_systematic
;
 ?
;
_space_group_IT_number 2
_symmetry_cell_setting triclinic
_symmetry_space_group_name_Hall '-P 1'
_symmetry_space_group_name_H-M 'P -1'
_audit_creation_method SHELXL
_cell_angle_alpha 100.24(2)
_cell_angle_beta 99.65(2)
_cell_angle_gamma 108.39(2)
_cell_formula_units_Z 2
_cell_length_a 7.681(2)
_cell_length_b 8.780(2)
_cell_length_c 12.761(3)
_cell_measurement_reflns_used 24
_cell_measurement_temperature 293(2)
_cell_measurement_theta_max 14
_cell_measurement_theta_min 8
_cell_volume 780.2(4)
_computing_cell_refinement 'R3m/V diffractometer control program'
_computing_data_collection 'R3m/V diffractometer control program'
_computing_data_reduction 'R3m/V diffractometer control program'
_computing_molecular_graphics 'SHELXTL-Plus (Sheldrick, 1990a)'
_computing_publication_material 'SHELXL93 (Sheldrick, 1993)'
_computing_structure_refinement 'SHELXL93 (Sheldrick, 1993)'
_computing_structure_solution 'SHELXS86 (Sheldrick, 1990b)'
_diffrn_ambient_temperature 230(2)
_diffrn_measurement_device R3m/V
_diffrn_measurement_method \w/2\q
_diffrn_radiation_monochromator graphite
_diffrn_radiation_source 'fine-focus sealed tube'
_diffrn_radiation_type MoK\a
_diffrn_radiation_wavelength 0.71073
_diffrn_reflns_av_R_equivalents 0.042
_diffrn_reflns_av_sigmaI/netI 0.1266
_diffrn_reflns_limit_h_max 7
_diffrn_reflns_limit_h_min 0
_diffrn_reflns_limit_k_max 8
_diffrn_reflns_limit_k_min -8
_diffrn_reflns_limit_l_max 12
_diffrn_reflns_limit_l_min -12
_diffrn_reflns_number 1841
_diffrn_reflns_theta_max 21
_diffrn_reflns_theta_min 2.52
_diffrn_standards_decay_% 0
_diffrn_standards_interval_count 150
_diffrn_standards_number 3
_exptl_absorpt_coefficient_mu 0.928
_exptl_absorpt_correction_T_max 0.988
_exptl_absorpt_correction_T_min 0.880
_exptl_absorpt_correction_type semi-empirical
_exptl_crystal_colour colorless
_exptl_crystal_density_diffrn 1.683
_exptl_crystal_description needles
_exptl_crystal_F_000 394
_exptl_crystal_size_max 0.35
_exptl_crystal_size_mid 0.10
_exptl_crystal_size_min 0.05
_refine_diff_density_max 0.302
_refine_diff_density_min -0.312
_refine_ls_extinction_method none
_refine_ls_goodness_of_fit_all 1.016
_refine_ls_goodness_of_fit_obs 1.161
_refine_ls_hydrogen_treatment refU
_refine_ls_matrix_type full
_refine_ls_number_parameters 200
_refine_ls_number_reflns 1392
_refine_ls_number_restraints 0
_refine_ls_restrained_S_all 1.103
_refine_ls_restrained_S_obs 1.161
_refine_ls_R_factor_all 0.144
_refine_ls_R_factor_obs 0.056
_refine_ls_shift/esd_max 0.000
_refine_ls_shift/esd_mean 0.000
_refine_ls_structure_factor_coef Fsqd
_refine_ls_weighting_scheme
;
calc w = 1/[\s^2^(Fo^2^) + (0.0156P)^2^]
where P = (F~o~^2^ + 2F~c~^2^)/3
;
_refine_ls_wR_factor_all 0.105
_refine_ls_wR_factor_obs 0.075
_reflns_number_observed 882
_reflns_number_total 1679
_reflns_observed_criterion >2sigma(I)
_cod_data_source_file cr1176.cif
_cod_data_source_block 2
_cod_original_cell_volume 780.2(3)
_cod_database_code 2003773

loop_
_symmetry_equiv_pos_as_xyz
'x, y, z'
'-x, -y, -z'

loop_
_atom_site_aniso_label
_atom_site_aniso_U_11
_atom_site_aniso_U_12
_atom_site_aniso_U_13
_atom_site_aniso_U_22
_atom_site_aniso_U_23
_atom_site_aniso_U_33
Cl(2) 0.053(2) 0.0211(15) 0.001(2) 0.032(2) 0.0094(14) 0.054(2)
Cl(3) 0.050(2) 0.023(2) 0.005(2) 0.053(2) 0.0280(15) 0.048(2)
Cl(4) 0.044(2) 0.015(2) 0.0006(14) 0.053(2) 0.0038(13) 0.030(2)
Cl(5) 0.045(2) 0.0135(15) 0.0175(15) 0.031(2) 0.0069(14) 0.044(2)
Cl(6) 0.045(2) 0.0198(14) 0.0087(14) 0.034(2) 0.0173(13) 0.037(2)
C(1) 0.021(6) 0.012(5) 0.009(5) 0.032(6) 0.008(5) 0.022(6)
C(2) 0.026(6) 0.009(5) 0.011(6) 0.026(6) 0.011(5) 0.039(7)
C(3) 0.019(6) 0.015(5) 0.012(5) 0.046(7) 0.019(6) 0.036(7)
C(4) 0.017(6) 0.012(5) 0.001(5) 0.032(7) -0.002(5) 0.030(6)
C(5) 0.022(6) 0.013(5) 0.014(5) 0.030(6) 0.005(5) 0.029(6)
C(6) 0.017(6) 0.018(5) 0.009(5) 0.035(6) 0.007(5) 0.015(6)
C(7) 0.020(6) 0.007(5) 0.002(5) 0.040(7) 0.007(5) 0.026(6)
C(8) 0.047(8) 0.010(6) 0.004(6) 0.032(6) 0.013(5) 0.022(6)
N(9) 0.040(7) 0.020(6) 0.003(5) 0.065(6) 0.011(5) 0.043(6)
C(10) 0.024(6) 0.009(5) 0.011(5) 0.027(5) 0.006(5) 0.034(6)
C(11) 0.030(6) 0.011(5) 0.011(5) 0.032(6) 0.002(5) 0.021(5)
C(12) 0.033(7) 0.011(5) -0.002(5) 0.040(6) 0.000(5) 0.016(6)
C(13) 0.034(8) -0.001(6) 0.020(7) 0.042(6) 0.007(6) 0.058(8)
C(14) 0.032(7) 0.018(6) 0.023(7) 0.046(8) -0.003(6) 0.060(8)
C(15) 0.030(7) 0.014(5) 0.012(6) 0.037(6) -0.002(5) 0.043(7)
O(16) 0.046(5) 0.014(4) 0.008(4) 0.073(5) 0.019(4) 0.041(5)
C(17) 0.057(9) 0.023(7) 0.003(7) 0.073(9) 0.033(6) 0.050(7)

loop_
_atom_site_label
_atom_site_occupancy
_atom_site_fract_x
_atom_site_fract_y
_atom_site_fract_z
_atom_site_U_iso_or_equiv
_atom_site_thermal_displace_type
_atom_site_calc_flag
_atom_site_refinement_flags
_atom_site_type_symbol
Cl(2) 1 0.1317(4) 0.4144(3) 0.8622(2) 0.0468(8) Uani d . Cl
Cl(3) 1 0.3504(4) 0.5960(3) 1.0992(2) 0.0480(8) Uani d . Cl
Cl(4) 1 0.4258(4) 0.9697(3) 1.1845(2) 0.0451(8) Uani d . Cl
Cl(5) 1 0.2778(4) 1.1601(3) 1.0301(2) 0.0397(7) Uani d . Cl
Cl(6) 1 0.0383(3) 0.9755(3) 0.7965(2) 0.0360(7) Uani d . Cl
C(1) 1 0.0950(12) 0.7027(11) 0.8381(7) 0.024(2) Uani d . C
C(2) 1 0.1657(12) 0.6221(10) 0.9072(7) 0.029(2) Uani d . C
C(3) 1 0.2661(12) 0.7029(12) 1.0144(7) 0.031(2) Uani d . C
C(4) 1 0.3004(12) 0.8681(11) 1.0526(7) 0.027(3) Uani d . C
C(5) 1 0.2306(12) 0.9545(10) 0.9842(7) 0.025(2) Uani d . C
C(6) 1 0.1300(11) 0.8685(11) 0.8790(6) 0.020(2) Uani d . C
C(7) 1 -0.0191(12) 0.6101(11) 0.7207(7) 0.030(3) Uani d . C
H7 1 -0.0214(12) 0.4962(11) 0.7109(7) 0.040(10) Uiso calc R H
C(8) 1 -0.2153(16) 0.6005(11) 0.7078(7) 0.034(3) Uani d . C
N(9) 1 -0.3673(13) 0.5905(10) 0.6984(6) 0.050(3) Uani d . N
C(10) 1 0.0690(13) 0.6778(10) 0.6321(7) 0.028(2) Uani d . C
C(11) 1 -0.0335(13) 0.7204(10) 0.5490(7) 0.028(2) Uani d . C
H11 1 -0.1573(13) 0.7123(10) 0.5486(7) 0.040(10) Uiso calc R H
C(12) 1 0.0452(14) 0.7738(11) 0.4680(7) 0.032(2) Uani d . C
C(13) 1 0.2318(15) 0.7911(11) 0.4681(9) 0.048(3) Uani d . C
H13 1 0.2871(15) 0.8297(11) 0.4139(9) 0.040(10) Uiso calc R H
C(14) 1 0.3324(14) 0.7487(11) 0.5520(9) 0.045(3) Uani d . C
H14 1 0.4570(14) 0.7586(11) 0.5534(9) 0.040(10) Uiso calc R H
C(15) 1 0.2538(13) 0.6930(10) 0.6321(8) 0.037(3) Uani d . C
H15 1 0.3244(13) 0.6650(10) 0.6871(8) 0.040(10) Uiso calc R H
O(16) 1 -0.0459(10) 0.8193(8) 0.3840(5) 0.055(2) Uani d . O
C(17) 1 -0.2381(15) 0.7969(12) 0.3789(7) 0.059(3) Uani d . C
H17A 1 -0.2878(15) 0.8325(12) 0.3174(7) 0.040(10) Uiso calc R H
H17B 1 -0.2484(15) 0.8609(12) 0.4453(7) 0.040(10) Uiso calc R H
H17C 1 -0.3086(15) 0.6818(12) 0.3705(7) 0.040(10) Uiso calc R H

loop_
_atom_type_symbol
_atom_type_description
_atom_type_scat_source
_atom_type_scat_dispersion_real
_atom_type_scat_dispersion_imag
C C 'International Tables Vol C Tables 4.2.6.8 and 6.1.1.4' 0.0033 0.0016
H H 'International Tables Vol C Tables 4.2.6.8 and 6.1.1.4' 0.0000 0.0000
N N 'International Tables Vol C Tables 4.2.6.8 and 6.1.1.4' 0.0061 0.0033
O O 'International Tables Vol C Tables 4.2.6.8 and 6.1.1.4' 0.0106 0.0060
Cl Cl 'International Tables Vol C Tables 4.2.6.8 and 6.1.1.4' 0.1484 0.1585

loop_
_geom_angle_atom_site_label_1
_geom_angle_atom_site_label_2
_geom_angle_atom_site_label_3
_geom_angle
_geom_angle_publ_flag
C(2) C(1) C(6) 117.2(8) y
C(2) C(1) C(7) 120.8(8) y
C(6) C(1) C(7) 122.1(8) y
C(1) C(2) C(3) 121.6(8) y
C(1) C(2) Cl(2) 120.4(7) y
C(3) C(2) Cl(2) 118.0(7) y
C(4) C(3) C(2) 119.9(8) y
C(4) C(3) Cl(3) 120.0(7) y
C(2) C(3) Cl(3) 120.1(7) y
C(3) C(4) C(5) 120.0(8) y
C(3) C(4) Cl(4) 120.4(7) y
C(5) C(4) Cl(4) 119.6(7) y
C(6) C(5) C(4) 117.9(8) y
C(6) C(5) Cl(5) 122.0(7) y
C(4) C(5) Cl(5) 120.1(7) y
C(5) C(6) C(1) 123.4(8) y
C(5) C(6) Cl(6) 117.4(6) y
C(1) C(6) Cl(6) 119.2(6) y
C(8) C(7) C(10) 112.4(8) y
C(8) C(7) C(1) 110.3(7) y
C(10) C(7) C(1) 114.1(7) y
N(9) C(8) C(7) 178.8(11) y
C(15) C(10) C(11) 118.8(9) y
C(15) C(10) C(7) 119.5(9) y
C(11) C(10) C(7) 121.7(8) y
C(12) C(11) C(10) 120.8(9) y
C(11) C(12) O(16) 124.3(10) ?
C(11) C(12) C(13) 120.7(9) y
O(16) C(12) C(13) 115.0(9) ?
C(14) C(13) C(12) 117.7(10) y
C(15) C(14) C(13) 121.8(10) y
C(14) C(15) C(10) 120.2(9) y
C(12) O(16) C(17) 116.4(8) ?

loop_
_geom_bond_atom_site_label_1
_geom_bond_atom_site_label_2
_geom_bond_distance
_geom_bond_publ_flag
Cl(2) C(2) 1.732(9) y
Cl(3) C(3) 1.726(9) y
Cl(4) C(4) 1.715(8) y
Cl(5) C(5) 1.695(9) y
Cl(6) C(6) 1.734(8) y
C(1) C(2) 1.369(11) y
C(1) C(6) 1.379(10) y
C(1) C(7) 1.533(11) y
C(2) C(3) 1.389(11) y
C(3) C(4) 1.369(11) y
C(4) C(5) 1.400(11) y
C(5) C(6) 1.376(10) y
C(7) C(8) 1.462(13) y
C(7) C(10) 1.527(11) y
C(8) N(9) 1.127(11) y
C(10) C(15) 1.383(11) y
C(10) C(11) 1.389(11) y
C(11) C(12) 1.363(11) y
C(12) O(16) 1.370(10) ?
C(12) C(13) 1.393(13) y
C(13) C(14) 1.388(12) y
C(14) C(15) 1.360(12) y
O(16) C(17) 1.415(11) ?

loop_
_geom_torsion_atom_site_label_1
_geom_torsion_atom_site_label_2
_geom_torsion_atom_site_label_3
_geom_torsion_atom_site_label_4
_geom_torsion
C(11) C(10) C(7) C(8) -1.3(12)
C(11) C(10) C(7) C(1) -127.8(8)
C(2) C(1) C(7) C(8) 113.3(10)
C(2) C(1) C(7) C(10) -119.1(9)

loop_
_cod_related_entry_id
_cod_related_entry_database
_cod_related_entry_code
1 ChemSpider 8425588
